data_7702742
loop_
_publ_author_name
'Abrahams, Brendan F.'
'Coleiro, Joseph'
'Ha, Karen'
'Hoskins, Bernard F.'
'Orchard, Simon D.'
'Robson, Richard'

_publ_section_title
;
 Dihydroxybenzoquinone and chloranilic acid derivatives of rare earth
 metals
;
_journal_issue 8
_journal_name_full 'Journal of the Chemical Society, Dalton Transactions'
_journal_page_first 1586
_journal_paper_doi 10.1039/b109296k
_journal_year 2002
_chemical_formula_sum 'C18 H54 O36 Yb2'
_chemical_formula_weight 1192.69
_chemical_name_systematic
; 
hexaaquatris(2,5-dihyroxy-1,4-bezoquinonate)diytterbium(III)
octadecahydrate  
;
_space_group_IT_number 148
_space_group_name_Hall '-R 3'
_space_group_name_H-M_alt 'R -3 :H'
_symmetry_cell_setting 'rhombohedral - hexagonal axes'
_symmetry_space_group_name_H-M 'R -3 :H'
_atom_sites_solution_hydrogens difmap
_atom_sites_solution_primary heavy
_atom_sites_solution_secondary difmap
_audit_creation_method SHELXL-97
_cell_angle_alpha 90.00
_cell_angle_beta 90.00
_cell_angle_gamma 120.00
_cell_formula_units_Z 3
_cell_length_a 14.062(1)
_cell_length_b 14.062(1)
_cell_length_c 18.027(1)
_cell_measurement_reflns_used 25
_cell_measurement_temperature 293(2)
_cell_measurement_theta_max 28.3
_cell_measurement_theta_min 13.4
_cell_volume 3087.1(4)
_computing_cell_refinement 'CAD4 software'
_computing_data_collection 'CAD4 software'
_computing_structure_refinement 'SHELXL-97 (Sheldrick, 1997)'
_computing_structure_solution 'SHELXS-86 (Sheldrick, 1986)'
_diffrn_ambient_temperature 293(2)
_diffrn_measured_fraction_theta_full 0.916
_diffrn_measured_fraction_theta_max 0.916
_diffrn_measurement_device_type 'Enraf-Nonius CAD4 diffractometer'
_diffrn_measurement_method \w:2\q
_diffrn_radiation_source 'fine-focus sealed tube'
_diffrn_radiation_type CuK\a
_diffrn_radiation_wavelength 1.54180
_diffrn_reflns_av_R_equivalents 0.0368
_diffrn_reflns_av_sigmaI/netI 0.0377
_diffrn_reflns_limit_h_max 1
_diffrn_reflns_limit_h_min -17
_diffrn_reflns_limit_k_max 17
_diffrn_reflns_limit_k_min -1
_diffrn_reflns_limit_l_max 22
_diffrn_reflns_limit_l_min -1
_diffrn_reflns_number 1714
_diffrn_reflns_theta_full 74.67
_diffrn_reflns_theta_max 74.67
_diffrn_reflns_theta_min 4.38
_diffrn_standards_interval_time 120
_diffrn_standards_number 3
_exptl_absorpt_coefficient_mu 9.193
_exptl_absorpt_correction_T_max 0.8941
_exptl_absorpt_correction_T_min 0.4817
_exptl_absorpt_correction_type numerical
_exptl_absorpt_process_details 'SHELX-76 (Sheldrick, 1976)'
_exptl_crystal_colour red
_exptl_crystal_density_diffrn 1.925
_exptl_crystal_density_method 'not measured'
_exptl_crystal_description 'hexagonal plate'
_exptl_crystal_F_000 1770
_exptl_crystal_size_max 0.13
_exptl_crystal_size_mid 0.09
_exptl_crystal_size_min 0.01
_refine_diff_density_max 1.117
_refine_diff_density_min -1.981
_refine_diff_density_rms 0.127
_refine_ls_extinction_method none
_refine_ls_goodness_of_fit_ref 1.095
_refine_ls_hydrogen_treatment mixed
_refine_ls_matrix_type full
_refine_ls_number_parameters 115
_refine_ls_number_reflns 1305
_refine_ls_number_restraints 6
_refine_ls_restrained_S_all 1.092
_refine_ls_R_factor_all 0.0419
_refine_ls_R_factor_gt 0.0330
_refine_ls_shift/su_max 0.000
_refine_ls_shift/su_mean 0.000
_refine_ls_structure_factor_coef Fsqd
_refine_ls_weighting_details 'calc w=1/[\s^2^(Fo^2^)+(0.0504P)^2^+6.9745P] where P=(Fo^2^+2Fc^2^)/3'
_refine_ls_weighting_scheme calc
_refine_ls_wR_factor_gt 0.0847
_refine_ls_wR_factor_ref 0.0888
_reflns_number_gt 1095
_reflns_number_total 1305
_reflns_threshold_expression >2sigma(I)
_cod_data_source_file b109296k.txt
_cod_data_source_block ybdhbqabs97
_cod_original_sg_symbol_H-M 'R -3'
_cod_database_code 7702742

loop_
_symmetry_equiv_pos_as_xyz
'x, y, z'
'-y, x-y, z'
'-x+y, -x, z'
'x+2/3, y+1/3, z+1/3'
'-y+2/3, x-y+1/3, z+1/3'
'-x+y+2/3, -x+1/3, z+1/3'
'x+1/3, y+2/3, z+2/3'
'-y+1/3, x-y+2/3, z+2/3'
'-x+y+1/3, -x+2/3, z+2/3'
'-x, -y, -z'
'y, -x+y, -z'
'x-y, x, -z'
'-x+2/3, -y+1/3, -z+1/3'
'y+2/3, -x+y+1/3, -z+1/3'
'x-y+2/3, x+1/3, -z+1/3'
'-x+1/3, -y+2/3, -z+2/3'
'y+1/3, -x+y+2/3, -z+2/3'
'x-y+1/3, x+2/3, -z+2/3'

loop_
_atom_site_label
_atom_site_type_symbol
_atom_site_fract_x
_atom_site_fract_y
_atom_site_fract_z
_atom_site_U_iso_or_equiv
_atom_site_adp_type
_atom_site_occupancy
_atom_site_symmetry_multiplicity
_atom_site_calc_flag
_atom_site_refinement_flags
Yb Yb 0.0000 0.0000 0.24655(2) 0.01654(16) Uani 1 3 d S
O1 O 0.1196(3) 0.1229(3) 0.33562(19) 0.0236(7) Uani 1 1 d .
O2 O 0.0062(3) 0.1772(3) 0.25046(18) 0.0218(7) Uani 1 1 d .
C1 C 0.1491(4) 0.2246(4) 0.3366(2) 0.0193(9) Uani 1 1 d .
C2 C 0.0803(4) 0.2557(4) 0.2881(2) 0.0204(10) Uani 1 1 d .
C3 C 0.1001(4) 0.3630(4) 0.2878(3) 0.0247(10) Uani 1 1 d .
H1 H 0.0566 0.3814 0.2592 0.035(17) Uiso 1 1 calc R
O3 O 0.1251(4) 0.1232(4) 0.1603(2) 0.0335(9) Uani 1 1 d D
HO31 H 0.175(4) 0.124(5) 0.139(3) 0.023(11) Uiso 1 1 d D
HO32 H 0.120(5) 0.164(4) 0.133(3) 0.023(11) Uiso 1 1 d D
O4 O 0.2913(4) 0.1390(4) 0.0700(3) 0.0410(10) Uani 1 1 d D
HO41 H 0.343(6) 0.191(6) 0.087(6) 0.10(3) Uiso 1 1 d D
HO42 H 0.272(9) 0.142(10) 0.029(3) 0.10(3) Uiso 1 1 d D
O5 O 0.2048(4) 0.4787(4) 0.1250(2) 0.0409(10) Uani 1 1 d D
HO51 H 0.237(8) 0.503(8) 0.087(3) 0.10(3) Uiso 1 1 d D
HO52 H 0.171(7) 0.503(8) 0.144(5) 0.10(3) Uiso 1 1 d D
O6 O 0.0863(4) 0.2660(4) 0.0779(3) 0.0428(11) Uani 1 1 d .
HO61 H 0.029(8) 0.244(8) 0.075(5) 0.07(2) Uiso 1 1 d .
HO62 H 0.119(7) 0.330(7) 0.095(5) 0.07(2) Uiso 1 1 d .

loop_
_atom_site_aniso_label
_atom_site_aniso_U_11
_atom_site_aniso_U_22
_atom_site_aniso_U_33
_atom_site_aniso_U_23
_atom_site_aniso_U_13
_atom_site_aniso_U_12
Yb 0.01481(19) 0.01481(19) 0.0200(2) 0.000 0.000 0.00740(9)
O1 0.0235(19) 0.0151(17) 0.0304(16) 0.0007(13) -0.0060(14) 0.0083(16)
O2 0.0169(17) 0.0138(17) 0.0294(16) -0.0024(13) -0.0053(13) 0.0038(14)
C1 0.020(2) 0.019(2) 0.0212(19) 0.0024(17) 0.0023(17) 0.011(2)
C2 0.016(2) 0.020(3) 0.0221(19) 0.0003(17) 0.0033(17) 0.007(2)
C3 0.026(3) 0.019(2) 0.032(2) 0.0018(19) -0.006(2) 0.013(2)
O3 0.036(2) 0.034(2) 0.0371(19) 0.0184(17) 0.0176(17) 0.022(2)
O4 0.031(2) 0.039(3) 0.046(2) 0.003(2) 0.006(2) 0.012(2)
O5 0.042(3) 0.043(3) 0.037(2) 0.0079(19) 0.011(2) 0.022(2)
O6 0.038(3) 0.039(3) 0.053(3) 0.007(2) 0.000(2) 0.021(3)

loop_
_atom_type_symbol
_atom_type_description
_atom_type_scat_dispersion_real
_atom_type_scat_dispersion_imag
_atom_type_scat_source
C C 0.0181 0.0091 'International Tables Vol C Tables 4.2.6.8 and 6.1.1.4'
H H 0.0000 0.0000 'International Tables Vol C Tables 4.2.6.8 and 6.1.1.4'
O O 0.0492 0.0322 'International Tables Vol C Tables 4.2.6.8 and 6.1.1.4'
Yb Yb -7.2108 4.4329 'International Tables Vol C Tables 4.2.6.8 and 6.1.1.4'

loop_
_geom_angle_atom_site_label_1
_geom_angle_atom_site_label_2
_geom_angle_atom_site_label_3
_geom_angle
_geom_angle_site_symmetry_1
_geom_angle_site_symmetry_3
O3 Yb O3 80.58(17) . 2
O3 Yb O3 80.58(17) . 3
O3 Yb O3 80.58(17) 2 3
O3 Yb O1 138.14(14) . 2
O3 Yb O1 84.99(14) 2 2
O3 Yb O1 135.27(14) 3 2
O3 Yb O1 135.27(14) . 3
O3 Yb O1 138.14(14) 2 3
O3 Yb O1 84.99(14) 3 3
O1 Yb O1 78.18(13) 2 3
O3 Yb O1 84.99(14) . .
O3 Yb O1 135.27(14) 2 .
O3 Yb O1 138.14(14) 3 .
O1 Yb O1 78.18(13) 2 .
O1 Yb O1 78.18(13) 3 .
O3 Yb O2 68.57(13) . .
O3 Yb O2 69.96(13) 2 .
O3 Yb O2 139.94(14) 3 .
O1 Yb O2 69.58(12) 2 .
O1 Yb O2 134.99(12) 3 .
O1 Yb O2 65.34(11) . .
O3 Yb O2 139.94(14) . 2
O3 Yb O2 68.57(13) 2 2
O3 Yb O2 69.96(13) 3 2
O1 Yb O2 65.34(11) 2 2
O1 Yb O2 69.58(12) 3 2
O1 Yb O2 134.99(12) . 2
O2 Yb O2 119.919(8) . 2
O3 Yb O2 69.96(13) . 3
O3 Yb O2 139.94(14) 2 3
O3 Yb O2 68.57(13) 3 3
O1 Yb O2 134.99(12) 2 3
O1 Yb O2 65.34(11) 3 3
O1 Yb O2 69.58(12) . 3
O2 Yb O2 119.917(8) . 3
O2 Yb O2 119.918(8) 2 3
C1 O1 Yb 123.3(3) . .
C2 O2 Yb 119.7(3) . .
O1 C1 C3 125.5(4) . 16
O1 C1 C2 114.7(4) . .
C3 C1 C2 119.8(4) 16 .
O2 C2 C3 125.0(5) . .
O2 C2 C1 114.8(4) . .
C3 C2 C1 120.2(4) . .
C1 C3 C2 119.9(5) 16 .
C1 C3 H1 120.0 16 .
C2 C3 H1 120.0 . .
Yb O3 HO31 132(5) . .
Yb O3 HO32 130(5) . .
HO31 O3 HO32 95(6) . .
HO41 O4 HO42 119(10) . .
HO51 O5 HO52 121(10) . .
HO61 O6 HO62 113(10) . .

loop_
_geom_bond_atom_site_label_1
_geom_bond_atom_site_label_2
_geom_bond_distance
_geom_bond_site_symmetry_2
Yb O3 2.338(4) .
Yb O3 2.338(4) 2
Yb O3 2.338(4) 3
Yb O1 2.342(3) 2
Yb O1 2.342(3) 3
Yb O1 2.342(3) .
Yb O2 2.450(4) .
Yb O2 2.450(4) 2
Yb O2 2.450(4) 3
O1 C1 1.274(6) .
O2 C2 1.271(6) .
C1 C3 1.378(7) 16
C1 C2 1.523(7) .
C2 C3 1.390(7) .
C3 C1 1.378(7) 16
C3 H1 0.9300 .
O3 HO31 0.79(3) .
O3 HO32 0.79(3) .
O4 HO41 0.79(3) .
O4 HO42 0.79(3) .
O5 HO51 0.79(3) .
O5 HO52 0.79(3) .
O6 HO61 0.70(9) .
O6 HO62 0.84(8) .
